data_2013048
loop_
_publ_author_name
'Calmuschi, Beatrice'
'Englert, Ulli'

_publ_section_title
;(<i>R</i>)-Di-\m-acetato-\k^2^<i>O</i>:<i>O</i>'-bis{[2-(1-aminoethyl)phenyl-\k^2^<i>C</i>^1^,<i>N</i>]palladium(II)},
 (<i>R</i>)-di-\m-chloro-bis{[2-(1-aminoethyl)phenyl-\k^2^<i>C</i>^1^,<i>N</i>]palladium(II)}
 and
 [<i>SP</i>-4-4]-(<i>R</i>)-[2-(1-aminoethyl)phenyl-\k^2^<i>C</i>^1^,<i>N</i>]chloro(pyridine-\k<i>N</i>)palladium(II)
;
_journal_issue 11
_journal_name_full 'Acta Crystallographica Section C'
_journal_page_first m545
_journal_page_last m548
_journal_paper_doi 10.1107/S0108270102018218
_journal_volume 58
_journal_year 2002
_chemical_formula_iupac '[Pd2 (C8 H10 N)2 (C2 H3 O2)2]'
_chemical_formula_moiety 'C20 H26 N2 O4 Pd2'
_chemical_formula_sum 'C20 H26 N2 O4 Pd2'
_chemical_formula_weight 571.23
_chemical_name_systematic
;
(R)-di-\m-acetato-\k^2^O:O'-bis{[2-(1-aminoethyl)phenyl-
\k^2^C^1^,N]palladium(II)}
;
_space_group_IT_number 4
_symmetry_cell_setting monoclinic
_symmetry_space_group_name_Hall 'P 2yb'
_symmetry_space_group_name_H-M 'P 1 21 1'
_atom_sites_solution_hydrogens geom
_atom_sites_solution_primary direct
_atom_sites_solution_secondary difmap
_cell_angle_alpha 90
_cell_angle_beta 93.429(9)
_cell_angle_gamma 90
_cell_formula_units_Z 4
_cell_length_a 10.423(4)
_cell_length_b 13.398(5)
_cell_length_c 15.861(5)
_cell_measurement_reflns_used 30754
_cell_measurement_temperature 295(2)
_cell_measurement_theta_max 28.74
_cell_measurement_theta_min 1.29
_cell_volume 2211.0(14)
_computing_cell_refinement SMART
_computing_data_collection 'SMART (Bruker, 2001)'
_computing_data_reduction 'SAINT-Plus (Bruker, 1999)'
_computing_molecular_graphics 'PLATON (Spek, 1990)'
_computing_publication_material SHELXL97
_computing_structure_refinement 'SHELXL97 (Sheldrick, 1997)'
_computing_structure_solution 'SHELXS97 (Sheldrick, 1997)'
_diffrn_ambient_temperature 295(2)
_diffrn_measured_fraction_theta_full 0.985
_diffrn_measured_fraction_theta_max 0.985
_diffrn_measurement_device_type 'Bruker SMART APEX CCD area-detector'
_diffrn_measurement_method \w
_diffrn_radiation_monochromator graphite
_diffrn_radiation_source 'fine-focus sealed tube'
_diffrn_radiation_type MoK\a
_diffrn_radiation_wavelength 0.71073
_diffrn_reflns_av_R_equivalents 0.092
_diffrn_reflns_av_sigmaI/netI 0.119
_diffrn_reflns_limit_h_max 14
_diffrn_reflns_limit_h_min -13
_diffrn_reflns_limit_k_max 18
_diffrn_reflns_limit_k_min -18
_diffrn_reflns_limit_l_max 21
_diffrn_reflns_limit_l_min -21
_diffrn_reflns_number 30720
_diffrn_reflns_theta_full 28.74
_diffrn_reflns_theta_max 28.74
_diffrn_reflns_theta_min 1.29
_diffrn_standards_decay_% none
_diffrn_standards_interval_count 0
_diffrn_standards_interval_time 0
_diffrn_standards_number 0
_exptl_absorpt_coefficient_mu 1.653
_exptl_absorpt_correction_T_max 0.922
_exptl_absorpt_correction_T_min 0.826
_exptl_absorpt_correction_type empirical
_exptl_absorpt_process_details '(SADABS; Sheldrick, 1996)'
_exptl_crystal_colour yellow
_exptl_crystal_density_diffrn 1.716
_exptl_crystal_density_meas ?
_exptl_crystal_density_method 'not measured'
_exptl_crystal_description parallelepiped
_exptl_crystal_F_000 1136
_exptl_crystal_size_max 0.12
_exptl_crystal_size_mid 0.05
_exptl_crystal_size_min 0.05
_refine_diff_density_max 0.70
_refine_diff_density_min -1.27
_refine_ls_abs_structure_details 'Flack (1983); 5274 Friedel pairs'
_refine_ls_abs_structure_Flack 0.01(7)
_refine_ls_extinction_method none
_refine_ls_goodness_of_fit_ref 1.011
_refine_ls_hydrogen_treatment constr
_refine_ls_matrix_type full
_refine_ls_number_parameters 513
_refine_ls_number_reflns 11234
_refine_ls_number_restraints 1
_refine_ls_restrained_S_all 1.011
_refine_ls_R_factor_all 0.105
_refine_ls_R_factor_gt 0.065
_refine_ls_shift/su_max 0.028
_refine_ls_shift/su_mean 0.001
_refine_ls_structure_factor_coef Fsqd
_refine_ls_weighting_details 'calc w = 1/[\s^2^(Fo^2^)+(0.0546P)^2^+1.0577P] where P=(Fo^2^+2Fc^2^)/3'
_refine_ls_weighting_scheme calc
_refine_ls_wR_factor_gt 0.155
_refine_ls_wR_factor_ref 0.177
_reflns_number_gt 7251
_reflns_number_total 11234
_reflns_threshold_expression I>2\s(I)
_cod_data_source_file sk1575.cif
_cod_data_source_block I
_cod_depositor_comments
;
The following automatic conversions were performed:

'_exptl_crystal_density_meas' value 'not measured' was changed to '?'
- the value is perceived as not measured.

Automatic conversion script
Id: cif_fix_values 3008 2015-01-20 13:52:24Z robertas 
;
_cod_original_cell_volume 2210.9(13)
_cod_original_sg_symbol_H-M 'P 21'
_cod_database_code 2013048
_cod_database_fobs_code 2013048

loop_
_symmetry_equiv_pos_as_xyz
'x, y, z'
'-x, y+1/2, -z'

loop_
_atom_site_label
_atom_site_fract_x
_atom_site_fract_y
_atom_site_fract_z
_atom_site_U_iso_or_equiv
_atom_site_adp_type
_atom_site_calc_flag
_atom_site_refinement_flags
_atom_site_occupancy
_atom_site_disorder_assembly
_atom_site_disorder_group
_atom_site_type_symbol
Pd1 0.85407(8) 0.84420(6) 0.47109(5) 0.0449(2) Uani d . 1 . . Pd
Pd2 1.06517(8) 0.72032(7) 0.53806(6) 0.0510(3) Uani d . 1 . . Pd
Pd3 0.63183(8) 0.93673(6) 0.03734(5) 0.0464(2) Uani d . 1 . . Pd
Pd4 0.42956(8) 1.05594(7) -0.05130(6) 0.0483(2) Uani d . 1 . . Pd
O11 0.7520(8) 0.7442(8) 0.5407(5) 0.060(2) Uani d . 1 . . O
C123 0.7894(12) 0.6610(12) 0.5657(7) 0.057(3) Uani d . 1 . . C
C124 0.6899(17) 0.6017(14) 0.6065(10) 0.092(6) Uani d . 1 . . C
H12A 0.7274 0.5386 0.6273 0.120 Uiso calc R 1 . . H
H12B 0.6184 0.5878 0.5652 0.120 Uiso calc R 1 . . H
H12C 0.6583 0.6396 0.6539 0.120 Uiso calc R 1 . . H
O21 0.8998(8) 0.6235(7) 0.5582(6) 0.061(2) Uani d . 1 . . O
O12 0.9087(10) 0.9227(7) 0.5876(5) 0.064(2) Uani d . 1 . . O
C121 0.9693(12) 0.8788(11) 0.6502(7) 0.054(3) Uani d . 1 . . C
C122 0.9691(16) 0.9290(12) 0.7339(8) 0.086(5) Uani d . 1 . . C
H12D 0.9621 0.8786 0.7782 0.111 Uiso calc R 1 . . H
H12E 0.8959 0.9748 0.7344 0.111 Uiso calc R 1 . . H
H12F 1.0493 0.9665 0.7442 0.111 Uiso calc R 1 . . H
O22 1.0286(9) 0.8005(8) 0.6488(6) 0.066(3) Uani d . 1 . . O
O31 0.5885(8) 0.8497(7) -0.0782(5) 0.058(2) Uani d . 1 . . O
C341 0.5391(12) 0.8868(10) -0.1456(9) 0.058(3) Uani d . 1 . . C
C342 0.5546(15) 0.8273(12) -0.2284(7) 0.081(5) Uani d . 1 . . C
H34A 0.4893 0.8491 -0.2715 0.105 Uiso calc R 1 . . H
H34B 0.5440 0.7558 -0.2175 0.105 Uiso calc R 1 . . H
H34C 0.6404 0.8393 -0.2485 0.105 Uiso calc R 1 . . H
O41 0.4797(8) 0.9699(8) -0.1530(5) 0.060(2) Uani d . 1 . . O
O32 0.7417(8) 1.0295(7) -0.0318(5) 0.055(2) Uani d . 1 . . O
C343 0.7076(12) 1.1114(11) -0.0695(8) 0.053(3) Uani d . 1 . . C
C344 0.8142(14) 1.1628(14) -0.1157(9) 0.083(5) Uani d . 1 . . C
H34D 0.7962 1.1566 -0.1768 0.108 Uiso calc R 1 . . H
H34E 0.8968 1.1311 -0.0996 0.108 Uiso calc R 1 . . H
H34F 0.8178 1.2336 -0.1001 0.108 Uiso calc R 1 . . H
O42 0.5983(8) 1.1486(7) -0.0720(5) 0.061(2) Uani d . 1 . . O
C11 0.8252(11) 0.7707(10) 0.3647(7) 0.052(3) Uani d . 1 . . C
C12 0.7396(12) 0.6904(9) 0.3474(8) 0.055(3) Uani d . 1 . . C
H12 0.6803 0.6699 0.3898 0.072 Uiso calc R 1 . . H
C13 0.7393(13) 0.6399(9) 0.2698(8) 0.061(3) Uani d . 1 . . C
H13 0.6827 0.5822 0.2596 0.080 Uiso calc R 1 . . H
C14 0.8184(15) 0.6708(12) 0.2071(9) 0.073(4) Uani d . 1 . . C
H14 0.8166 0.6356 0.1529 0.095 Uiso calc R 1 . . H
C15 0.8988(13) 0.7505(12) 0.2216(7) 0.063(4) Uani d . 1 . . C
H15 0.9532 0.7732 0.1771 0.082 Uiso calc R 1 . . H
C16 0.9039(11) 0.7998(9) 0.2995(7) 0.048(3) Uani d . 1 . . C
C17 0.9968(12) 0.8879(9) 0.3223(7) 0.051(3) Uani d . 1 . . C
H17 1.0796 0.8602 0.3435 0.066 Uiso calc R 1 . . H
C18 1.0218(14) 0.9634(11) 0.2497(7) 0.075(4) Uani d . 1 . . C
H18A 0.9394 0.9870 0.2240 0.098 Uiso calc R 1 . . H
H18B 1.0703 0.9302 0.2067 0.098 Uiso calc R 1 . . H
H18C 1.0713 1.0203 0.2729 0.098 Uiso calc R 1 . . H
N1 0.9370(10) 0.9449(9) 0.3954(6) 0.061(3) Uani d . 1 . . N
H1A 0.8723 0.9923 0.3725 0.080 Uiso calc R 1 . . H
H1B 1.0038 0.9823 0.4280 0.080 Uiso calc R 1 . . H
C21 1.2265(12) 0.7920(10) 0.5214(8) 0.058(3) Uani d . 1 . . C
C22 1.2798(13) 0.8719(14) 0.5772(9) 0.080(5) Uani d . 1 . . C
H22 1.2300 0.8983 0.6227 0.104 Uiso calc R 1 . . H
C23 1.3980(14) 0.9084(14) 0.5648(11) 0.094(6) Uani d . 1 . . C
H23 1.4320 0.9616 0.6022 0.123 Uiso calc R 1 . . H
C24 1.4714(16) 0.8752(16) 0.5036(12) 0.091(6) Uani d . 1 . . C
H24 1.5583 0.9018 0.4989 0.118 Uiso calc R 1 . . H
C25 1.4226(13) 0.8020(11) 0.4463(10) 0.076(4) Uani d . 1 . . C
H25 1.4727 0.7796 0.3995 0.098 Uiso calc R 1 . . H
C26 1.2997(12) 0.7617(9) 0.4583(8) 0.061(3) Uani d . 1 . . C
C27 1.2479(13) 0.6714(11) 0.4032(10) 0.075(4) Uani d . 1 . . C
H27 1.2372 0.6965 0.3452 0.098 Uiso calc R 1 . . H
C28 1.326(2) 0.5727(17) 0.398(2) 0.212(16) Uani d . 1 . . C
H28A 1.3385 0.5438 0.4550 0.276 Uiso calc R 1 . . H
H28B 1.4092 0.5867 0.3758 0.276 Uiso calc R 1 . . H
H28C 1.2780 0.5254 0.3611 0.276 Uiso calc R 1 . . H
N2 1.1104(10) 0.6481(8) 0.4305(6) 0.060(3) Uani d . 1 . . N
H2A 1.1026 0.5760 0.4393 0.078 Uiso calc R 1 . . H
H2B 1.0480 0.6670 0.3845 0.078 Uiso calc R 1 . . H
C31 0.6661(11) 1.0124(9) 0.1434(6) 0.044(3) Uani d . 1 . . C
C32 0.7279(14) 1.1060(11) 0.1532(9) 0.070(4) Uani d . 1 . . C
H32 0.7653 1.1354 0.1037 0.091 Uiso calc R 1 . . H
C33 0.7393(14) 1.1606(14) 0.2313(10) 0.085(5) Uani d . 1 . . C
H33 0.7795 1.2266 0.2353 0.111 Uiso calc R 1 . . H
C34 0.6895(16) 1.1138(13) 0.3012(10) 0.083(5) Uani d . 1 . . C
H34 0.7021 1.1457 0.3567 0.108 Uiso calc R 1 . . H
C35 0.6203(13) 1.0205(10) 0.2946(8) 0.062(4) Uani d . 1 . . C
H35 0.5819 0.9924 0.3443 0.081 Uiso calc R 1 . . H
C36 0.6083(12) 0.9703(9) 0.2169(8) 0.053(3) Uani d . 1 . . C
C37 0.5324(11) 0.8724(10) 0.2024(7) 0.053(3) Uani d . 1 . . C
H37 0.5588 0.8239 0.2463 0.070 Uiso calc R 1 . . H
C38 0.3866(12) 0.8922(11) 0.2040(10) 0.088(5) Uani d . 1 . . C
H38A 0.3585 0.9339 0.1556 0.115 Uiso calc R 1 . . H
H38B 0.3687 0.9268 0.2565 0.115 Uiso calc R 1 . . H
H38C 0.3402 0.8286 0.2010 0.115 Uiso calc R 1 . . H
N3 0.5616(11) 0.8329(9) 0.1185(6) 0.061(3) Uani d . 1 . . N
H3A 0.4831 0.8038 0.0919 0.079 Uiso calc R 1 . . H
H3B 0.6248 0.7791 0.1266 0.079 Uiso calc R 1 . . H
C41 0.2682(12) 0.9842(10) -0.0357(7) 0.050(3) Uani d . 1 . . C
C42 0.2365(13) 0.8934(10) -0.0680(8) 0.059(3) Uani d . 1 . . C
H42 0.2988 0.8567 -0.0999 0.077 Uiso calc R 1 . . H
C43 0.1136(14) 0.8504(12) -0.0561(9) 0.074(4) Uani d . 1 . . C
H43 0.0930 0.7837 -0.0784 0.096 Uiso calc R 1 . . H
C44 0.0240(14) 0.9026(12) -0.0132(12) 0.080(5) Uani d . 1 . . C
H44 -0.0609 0.8737 -0.0055 0.105 Uiso calc R 1 . . H
C45 0.0555(12) 0.9975(10) 0.0192(9) 0.065(4) Uani d . 1 . . C
H45 -0.0088 1.0363 0.0478 0.084 Uiso calc R 1 . . H
C46 0.1775(11) 1.0364(8) 0.0110(6) 0.045(2) Uani d . 1 . . C
C47 0.2205(11) 1.1392(8) 0.0461(8) 0.053(3) Uani d . 1 . . C
H47 0.1909 1.1892 0.0043 0.068 Uiso calc R 1 . . H
C48 0.1709(12) 1.1712(9) 0.1306(7) 0.060(3) Uani d . 1 . . C
H48A 0.2037 1.1254 0.1750 0.078 Uiso calc R 1 . . H
H48B 0.0767 1.1696 0.1270 0.078 Uiso calc R 1 . . H
H48C 0.2004 1.2391 0.1440 0.078 Uiso calc R 1 . . H
N4 0.3658(9) 1.1390(7) 0.0486(6) 0.052(2) Uani d . 1 . . N
H4A 0.4001 1.1105 0.1022 0.068 Uiso calc R 1 . . H
H4B 0.3973 1.2077 0.0450 0.068 Uiso calc R 1 . . H

loop_
_atom_site_aniso_label
_atom_site_aniso_U_11
_atom_site_aniso_U_22
_atom_site_aniso_U_33
_atom_site_aniso_U_12
_atom_site_aniso_U_13
_atom_site_aniso_U_23
Pd1 0.0510(5) 0.0385(5) 0.0454(4) 0.0045(4) 0.0029(3) 0.0006(4)
Pd2 0.0481(5) 0.0418(6) 0.0628(5) 0.0018(4) 0.0012(4) 0.0073(4)
Pd3 0.0520(5) 0.0374(5) 0.0498(5) 0.0031(4) 0.0034(4) 0.0017(4)
Pd4 0.0473(5) 0.0384(5) 0.0591(5) 0.0048(4) 0.0020(4) 0.0040(4)
O11 0.058(5) 0.064(7) 0.060(5) -0.001(5) 0.010(4) 0.019(5)
C123 0.056(7) 0.068(10) 0.046(6) -0.010(7) 0.005(5) 0.000(6)
C124 0.094(12) 0.079(12) 0.106(12) -0.003(10) 0.026(10) 0.046(10)
O21 0.052(5) 0.043(5) 0.087(6) -0.001(4) -0.001(4) 0.014(4)
O12 0.094(6) 0.044(6) 0.054(5) 0.011(5) -0.005(4) 0.000(4)
C121 0.064(8) 0.055(8) 0.042(6) -0.003(6) -0.009(5) -0.001(5)
C122 0.135(13) 0.069(10) 0.050(7) 0.011(10) -0.019(8) -0.010(7)
O22 0.071(6) 0.059(7) 0.066(5) 0.008(5) -0.006(5) 0.004(5)
O31 0.077(6) 0.038(5) 0.058(5) 0.013(5) -0.005(4) -0.002(4)
C341 0.052(7) 0.034(7) 0.086(9) 0.000(5) 0.001(6) -0.004(6)
C342 0.119(12) 0.073(10) 0.050(7) 0.035(9) -0.005(7) -0.006(7)
O41 0.061(5) 0.068(7) 0.052(5) 0.010(5) 0.011(4) 0.008(4)
O32 0.056(5) 0.044(6) 0.067(5) 0.011(4) 0.009(4) 0.013(4)
C343 0.052(7) 0.044(8) 0.062(7) -0.010(6) 0.004(6) 0.007(6)
C344 0.074(10) 0.088(12) 0.088(10) -0.015(9) 0.016(8) 0.039(9)
O42 0.054(5) 0.044(6) 0.085(6) 0.000(4) 0.010(4) 0.015(5)
C11 0.041(6) 0.053(8) 0.061(7) 0.006(6) -0.006(5) 0.003(6)
C12 0.061(7) 0.041(7) 0.062(7) 0.001(5) -0.007(6) 0.000(5)
C13 0.078(8) 0.023(6) 0.080(8) -0.006(5) -0.024(7) -0.005(6)
C14 0.083(10) 0.054(10) 0.079(9) -0.004(8) -0.015(8) -0.020(7)
C15 0.068(8) 0.071(9) 0.049(6) 0.019(7) -0.004(6) 0.004(6)
C16 0.051(6) 0.046(7) 0.046(6) 0.013(5) -0.009(5) -0.009(5)
C17 0.059(7) 0.050(7) 0.044(6) -0.001(5) 0.002(5) 0.005(5)
C18 0.094(10) 0.082(10) 0.052(7) -0.017(8) 0.012(6) 0.013(7)
N1 0.065(6) 0.048(7) 0.072(6) -0.003(6) 0.011(5) -0.025(6)
C21 0.061(8) 0.037(7) 0.073(8) -0.002(6) -0.010(6) 0.015(6)
C22 0.061(8) 0.103(14) 0.077(9) -0.017(8) 0.006(7) 0.015(9)
C23 0.069(9) 0.098(15) 0.115(13) -0.017(9) -0.002(9) 0.016(11)
C24 0.066(10) 0.096(16) 0.109(13) -0.006(10) 0.002(9) 0.014(11)
C25 0.067(9) 0.055(9) 0.108(12) 0.023(7) 0.031(8) 0.025(8)
C26 0.055(7) 0.044(7) 0.082(9) 0.002(5) -0.003(6) 0.033(6)
C27 0.080(9) 0.056(8) 0.095(10) 0.012(7) 0.033(8) 0.009(7)
C28 0.103(16) 0.105(18) 0.44(5) 0.059(14) 0.10(2) 0.03(2)
N2 0.065(6) 0.044(6) 0.071(7) 0.009(5) 0.006(5) 0.009(5)
C31 0.059(6) 0.036(7) 0.035(5) 0.004(5) -0.005(5) 0.005(4)
C32 0.080(9) 0.048(8) 0.078(9) -0.018(7) -0.021(7) 0.003(7)
C33 0.083(11) 0.082(12) 0.089(11) 0.005(9) -0.014(9) 0.001(9)
C34 0.099(11) 0.064(11) 0.082(10) 0.007(9) -0.042(9) -0.031(8)
C35 0.085(9) 0.045(8) 0.055(7) 0.016(6) -0.012(6) -0.005(6)
C36 0.064(7) 0.028(6) 0.065(7) 0.003(5) -0.005(6) 0.005(5)
C37 0.063(7) 0.044(6) 0.053(6) 0.006(5) -0.001(5) 0.007(5)
C38 0.067(8) 0.078(10) 0.121(12) -0.018(7) 0.021(8) -0.047(9)
N3 0.089(8) 0.040(6) 0.054(5) -0.020(6) 0.008(5) -0.012(5)
C41 0.058(7) 0.049(8) 0.042(6) 0.003(6) 0.003(5) 0.009(5)
C42 0.061(7) 0.042(7) 0.074(8) -0.009(6) 0.001(6) -0.010(6)
C43 0.081(9) 0.048(8) 0.088(9) 0.003(7) -0.031(7) -0.014(7)
C44 0.057(9) 0.059(11) 0.126(14) -0.018(8) 0.011(8) 0.007(9)
C45 0.054(7) 0.049(8) 0.092(10) -0.007(6) -0.001(6) 0.016(7)
C46 0.058(6) 0.029(5) 0.045(5) 0.012(5) -0.008(5) 0.007(4)
C47 0.062(7) 0.028(5) 0.068(7) 0.006(5) 0.010(6) 0.011(5)
C48 0.067(8) 0.048(7) 0.067(7) 0.001(6) 0.017(6) -0.002(6)
N4 0.057(5) 0.029(5) 0.071(6) -0.008(4) 0.004(5) 0.002(4)

loop_
_atom_type_symbol
_atom_type_description
_atom_type_scat_dispersion_real
_atom_type_scat_dispersion_imag
_atom_type_scat_source
C C .0033 .0016 'International Tables Vol C Tables 4.2.6.8 and 6.1.1.4'
H H .0000 .0000 'International Tables Vol C Tables 4.2.6.8 and 6.1.1.4'
N N .0061 .0033 'International Tables Vol C Tables 4.2.6.8 and 6.1.1.4'
O O .0106 .0060 'International Tables Vol C Tables 4.2.6.8 and 6.1.1.4'
Pd Pd -.9988 1.0072 'International Tables Vol C Tables 4.2.6.8 and 6.1.1.4'

loop_
_geom_angle_atom_site_label_1
_geom_angle_atom_site_label_2
_geom_angle_atom_site_label_3
_geom_angle
_geom_angle_publ_flag
O11 Pd1 O12 88.7(4) yes
N1 Pd1 O11 174.0(4) yes
N1 Pd1 O12 94.7(4) yes
C11 Pd1 O11 94.4(5) yes
C11 Pd1 O12 173.6(4) yes
C11 Pd1 N1 82.7(5) yes
C11 Pd1 Pd2 95.8(3) no
N1 Pd1 Pd2 104.8(3) no
O11 Pd1 Pd2 80.6(3) no
O12 Pd1 Pd2 79.1(3) no
O22 Pd2 O21 89.9(4) yes
N2 Pd2 O21 93.7(4) yes
N2 Pd2 O22 176.5(4) yes
C21 Pd2 O21 172.9(5) yes
C21 Pd2 O22 93.5(5) yes
C21 Pd2 N2 82.9(5) yes
C21 Pd2 Pd1 107.8(4) no
N2 Pd2 Pd1 99.9(3) no
O22 Pd2 Pd1 81.0(2) no
O21 Pd2 Pd1 78.9(2) no
O32 Pd3 O31 88.3(4) yes
N3 Pd3 O31 95.8(4) yes
N3 Pd3 O32 166.9(4) yes
C31 Pd3 O31 178.0(4) yes
C31 Pd3 O32 93.8(4) yes
C31 Pd3 N3 82.4(4) yes
C31 Pd3 Pd4 102.5(3) no
O32 Pd3 Pd4 79.8(2) no
N3 Pd3 Pd4 113.3(3) no
O31 Pd3 Pd4 77.5(2) no
O41 Pd4 O42 87.5(4) yes
N4 Pd4 O41 175.9(4) yes
N4 Pd4 O42 96.1(3) yes
C41 Pd4 O41 94.8(4) yes
C41 Pd4 O42 174.5(4) yes
C41 Pd4 N4 81.4(4) yes
C41 Pd4 Pd3 105.6(3) no
O41 Pd4 Pd3 82.1(2) no
N4 Pd4 Pd3 100.3(3) no
O42 Pd4 Pd3 79.7(2) no
C123 O11 Pd1 126.2(9) no
O11 C123 O21 126.7(13) no
O11 C123 C124 114.0(13) no
O21 C123 C124 119.4(14) no
C123 C124 H12A 109.5 no
C123 C124 H12B 109.5 no
H12A C124 H12B 109.5 no
C123 C124 H12C 109.5 no
H12A C124 H12C 109.5 no
H12B C124 H12C 109.5 no
C123 O21 Pd2 120.3(9) no
C121 O12 Pd1 121.8(9) no
O22 C121 O12 127.3(12) no
O22 C121 C122 115.7(12) no
O12 C121 C122 117.1(13) no
C121 C122 H12D 109.5 no
C121 C122 H12E 109.5 no
H12D C122 H12E 109.5 no
C121 C122 H12F 109.5 no
H12D C122 H12F 109.5 no
H12E C122 H12F 109.5 no
C121 O22 Pd2 124.7(9) no
C341 O31 Pd3 123.5(9) no
O31 C341 O41 126.4(13) no
O31 C341 C342 117.2(12) no
O41 C341 C342 116.4(12) no
C341 C342 H34A 109.5 no
C341 C342 H34B 109.5 no
H34A C342 H34B 109.5 no
C341 C342 H34C 109.5 no
H34A C342 H34C 109.5 no
H34B C342 H34C 109.5 no
C341 O41 Pd4 123.8(9) no
C343 O32 Pd3 128.0(8) no
O42 C343 O32 125.7(11) no
O42 C343 C344 119.7(12) no
O32 C343 C344 114.6(12) no
C343 C344 H34D 109.5 no
C343 C344 H34E 109.5 no
H34D C344 H34E 109.5 no
C343 C344 H34F 109.5 no
H34D C344 H34F 109.5 no
H34E C344 H34F 109.5 no
C343 O42 Pd4 120.7(9) no
C16 C11 C12 117.1(12) no
C16 C11 Pd1 115.1(9) no
C12 C11 Pd1 127.7(9) no
C13 C12 C11 120.4(12) no
C13 C12 H12 119.8 no
C11 C12 H12 119.8 no
C14 C13 C12 120.8(12) no
C14 C13 H13 119.6 no
C12 C13 H13 119.6 no
C15 C14 C13 119.7(13) no
C15 C14 H14 120.2 no
C13 C14 H14 120.2 no
C14 C15 C16 120.5(13) no
C14 C15 H15 119.8 no
C16 C15 H15 119.8 no
C15 C16 C11 121.5(13) no
C15 C16 C17 123.6(11) no
C11 C16 C17 114.9(10) no
N1 C17 C16 105.9(9) no
N1 C17 C18 108.9(10) no
C16 C17 C18 116.6(10) no
N1 C17 H17 108.4 no
C16 C17 H17 108.4 no
C18 C17 H17 108.4 no
C17 C18 H18A 109.5 no
C17 C18 H18B 109.5 no
H18A C18 H18B 109.5 no
C17 C18 H18C 109.5 no
H18A C18 H18C 109.5 no
H18B C18 H18C 109.5 no
C17 N1 Pd1 108.6(8) no
C17 N1 H1A 110.0 no
Pd1 N1 H1A 110.0 no
C17 N1 H1B 110.0 no
Pd1 N1 H1B 110.0 no
H1A N1 H1B 108.3 no
C26 C21 C22 116.8(12) no
C26 C21 Pd2 118.4(10) no
C22 C21 Pd2 124.6(10) no
C23 C22 C21 119.3(16) no
C23 C22 H22 120.3 no
C21 C22 H22 120.4 no
C24 C23 C22 123.2(19) no
C24 C23 H23 118.4 no
C22 C23 H23 118.4 no
C23 C24 C25 119.7(16) no
C23 C24 H24 120.1 no
C25 C24 H24 120.1 no
C24 C25 C26 118.2(14) no
C24 C25 H25 120.9 no
C26 C25 H25 120.9 no
C21 C26 C25 122.6(14) no
C21 C26 C27 116.9(11) no
C25 C26 C27 120.2(13) no
N2 C27 C28 109.6(13) no
N2 C27 C26 107.0(10) no
C28 C27 C26 121.4(16) no
N2 C27 H27 106.0 no
C28 C27 H27 106.0 no
C26 C27 H27 106.0 no
C27 C28 H28A 109.5 no
C27 C28 H28B 109.5 no
H28A C28 H28B 109.5 no
C27 C28 H28C 109.5 no
H28A C28 H28C 109.5 no
H28B C28 H28C 109.5 no
C27 N2 Pd2 113.6(9) no
C27 N2 H2A 108.8 no
Pd2 N2 H2A 108.8 no
C27 N2 H2B 108.8 no
Pd2 N2 H2B 108.8 no
H2A N2 H2B 107.7 no
C32 C31 C36 117.6(11) no
C32 C31 Pd3 127.2(9) no
C36 C31 Pd3 114.8(9) no
C31 C32 C33 124.0(14) no
C31 C32 H32 118.0 no
C33 C32 H32 118.0 no
C34 C33 C32 116.1(16) no
C34 C33 H33 122.0 no
C32 C33 H33 122.0 no
C33 C34 C35 122.5(14) no
C33 C34 H34 118.7 no
C35 C34 H34 118.7 no
C36 C35 C34 119.8(14) no
C36 C35 H35 120.1 no
C34 C35 H35 120.1 no
C35 C36 C31 119.8(12) no
C35 C36 C37 123.9(12) no
C31 C36 C37 116.3(10) no
N3 C37 C36 107.8(10) no
N3 C37 C38 109.4(10) no
C36 C37 C38 110.3(11) no
N3 C37 H37 109.7 no
C36 C37 H37 109.7 no
C38 C37 H37 109.7 no
C37 C38 H38A 109.5 no
C37 C38 H38B 109.5 no
H38A C38 H38B 109.5 no
C37 C38 H38C 109.5 no
H38A C38 H38C 109.5 no
H38B C38 H38C 109.5 no
C37 N3 Pd3 114.9(8) no
C37 N3 H3A 108.5 no
Pd3 N3 H3A 108.5 no
C37 N3 H3B 108.5 no
Pd3 N3 H3B 108.5 no
H3A N3 H3B 107.5 no
C42 C41 C46 119.1(12) no
C42 C41 Pd4 125.7(10) no
C46 C41 Pd4 115.2(9) no
C41 C42 C43 120.9(13) no
C41 C42 H42 119.5 no
C43 C42 H42 119.6 no
C44 C43 C42 120.0(14) no
C44 C43 H43 120.0 no
C42 C43 H43 120.0 no
C43 C44 C45 119.3(14) no
C43 C44 H44 120.3 no
C45 C44 H44 120.3 no
C46 C45 C44 120.1(14) no
C46 C45 H45 119.9 no
C44 C45 H45 119.9 no
C45 C46 C41 120.4(11) no
C45 C46 C47 123.4(11) no
C41 C46 C47 116.2(10) no
N4 C47 C48 111.6(10) no
N4 C47 C46 106.1(9) no
C48 C47 C46 117.5(9) no
N4 C47 H47 107.0 no
C48 C47 H47 107.0 no
C46 C47 H47 107.0 no
C47 C48 H48A 109.5 no
C47 C48 H48B 109.5 no
H48A C48 H48B 109.5 no
C47 C48 H48C 109.5 no
H48A C48 H48C 109.5 no
H48B C48 H48C 109.5 no
C47 N4 Pd4 110.2(7) no
C47 N4 H4A 109.6 no
Pd4 N4 H4A 109.6 no
C47 N4 H4B 109.6 no
Pd4 N4 H4B 109.6 no
H4A N4 H4B 108.1 no

loop_
_geom_bond_atom_site_label_1
_geom_bond_atom_site_label_2
_geom_bond_site_symmetry_2
_geom_bond_distance
_geom_bond_publ_flag
Pd1 Pd2 . 2.9059(14) yes
Pd1 O11 . 2.071(9) yes
Pd1 O12 . 2.172(9) yes
Pd1 N1 . 2.033(12) yes
Pd1 C11 . 1.962(13) yes
Pd2 O21 . 2.196(9) yes
Pd2 O22 . 2.112(10) yes
Pd2 N2 . 2.041(10) yes
Pd2 C21 . 1.968(13) yes
Pd3 Pd4 . 2.9355(14) yes
Pd3 O31 . 2.196(9) yes
Pd3 O32 . 2.052(8) yes
Pd3 N3 . 2.059(10) yes
Pd3 C31 . 1.979(11) yes
Pd4 O41 . 2.074(9) yes
Pd4 O42 . 2.193(9) yes
Pd4 N4 . 2.078(10) yes
Pd4 C41 . 1.966(13) yes
O11 C123 . 1.238(18) no
C123 O21 . 1.268(16) no
C123 C124 . 1.484(19) no
C124 H12A . 0.9801 no
C124 H12B . 0.9801 no
C124 H12C . 0.9801 no
O12 C121 . 1.287(15) no
C121 O22 . 1.218(16) no
C121 C122 . 1.488(17) no
C122 H12D . 0.9801 no
C122 H12E . 0.9801 no
C122 H12F . 0.9801 no
O31 C341 . 1.260(16) no
C341 O41 . 1.277(16) no
C341 C342 . 1.553(18) no
C342 H34A . 0.9801 no
C342 H34B . 0.9801 no
C342 H34C . 0.9801 no
O32 C343 . 1.290(15) no
C343 O42 . 1.242(15) no
C343 C344 . 1.530(17) no
C344 H34D . 0.9801 no
C344 H34E . 0.9801 no
C344 H34F . 0.9801 no
C11 C16 . 1.413(16) no
C11 C12 . 1.413(17) no
C12 C13 . 1.404(17) no
C12 H12 . 0.9800 no
C13 C14 . 1.39(2) no
C13 H13 . 0.9800 no
C14 C15 . 1.37(2) no
C14 H14 . 0.9800 no
C15 C16 . 1.399(16) no
C15 H15 . 0.9800 no
C16 C17 . 1.555(17) yes
C17 N1 . 1.550(14) yes
C17 C18 . 1.566(16) no
C17 H17 . 0.9800 no
C18 H18A . 0.9801 no
C18 H18B . 0.9801 no
C18 H18C . 0.9801 no
N1 H1A . 0.9800 no
N1 H1B . 0.9800 no
C21 C26 . 1.356(18) no
C21 C22 . 1.48(2) no
C22 C23 . 1.35(2) no
C22 H22 . 0.9800 no
C23 C24 . 1.35(2) no
C23 H23 . 0.9800 no
C24 C25 . 1.41(2) no
C24 H24 . 0.9800 no
C25 C26 . 1.414(18) no
C25 H25 . 0.9800 no
C26 C27 . 1.57(2) yes
C27 N2 . 1.553(16) yes
C27 C28 . 1.55(2) no
C27 H27 . 0.9800 no
C28 H28A . 0.9801 no
C28 H28B . 0.9801 no
C28 H28C . 0.9801 no
N2 H2A . 0.9800 no
N2 H2B . 0.9800 no
C31 C32 . 1.414(17) no
C31 C36 . 1.457(16) no
C32 C33 . 1.44(2) no
C32 H32 . 0.9800 no
C33 C34 . 1.40(2) no
C33 H33 . 0.9800 no
C34 C35 . 1.44(2) no
C34 H34 . 0.9800 no
C35 C36 . 1.404(17) no
C35 H35 . 0.9800 no
C36 C37 . 1.542(17) yes
C37 N3 . 1.480(14) yes
C37 C38 . 1.544(17) no
C37 H37 . 0.9800 no
C38 H38A . 0.9801 no
C38 H38B . 0.9801 no
C38 H38C . 0.9801 no
N3 H3A . 0.9800 no
N3 H3B . 0.9800 no
C41 C42 . 1.352(18) no
C41 C46 . 1.420(16) no
C42 C43 . 1.428(19) no
C42 H42 . 0.9800 no
C43 C44 . 1.38(2) no
C43 H43 . 0.9800 no
C44 C45 . 1.40(2) no
C44 H44 . 0.9800 no
C45 C46 . 1.388(16) no
C45 H45 . 0.9800 no
C46 C47 . 1.541(15) yes
C47 N4 . 1.512(14) yes
C47 C48 . 1.526(15) no
C47 H47 . 0.9800 no
C48 H48A . 0.9801 no
C48 H48B . 0.9801 no
C48 H48C . 0.9801 no
N4 H4A . 0.9800 no
N4 H4B . 0.9800 no
